data_1555269
loop_
_publ_author_name
'Cui, Peng'
'McMahon, David P.'
'Spackman, Peter R.'
'Alston, Ben M.'
'Little, Marc A.'
'Day, Graeme M.'
'Cooper, Andrew I.'

_publ_section_title
;
 Mining predicted crystal structure landscapes with high throughput
 crystallisation: old molecules, new insights
;
_journal_issue 43
_journal_name_full 'Chemical Science'
_journal_page_first 9988
_journal_paper_doi 10.1039/C9SC02832C
_journal_volume 10
_journal_year 2019
_chemical_formula_moiety 'C9 H6 O6, C3 H8 O'
_chemical_formula_sum 'C12 H14 O7'
_chemical_formula_weight 270.23
_space_group_crystal_system triclinic
_space_group_IT_number 2
_space_group_name_Hall '-P 1'
_space_group_name_H-M_alt 'P -1'
_atom_sites_solution_hydrogens mixed
_audit_creation_date 2019-02-17
_audit_creation_method
;
Olex2 1.2
(compiled 2018.05.29 svn.r3508 for OlexSys, GUI svn.r5506)
;
_audit_update_record
;
2019-05-10 deposited with the CCDC.	2019-08-20 downloaded from the CCDC.
;
_cell_angle_alpha 93.220(5)
_cell_angle_beta 116.280(5)
_cell_angle_gamma 118.728(5)
_cell_formula_units_Z 2
_cell_length_a 9.1671(17)
_cell_length_b 9.4589(18)
_cell_length_c 9.6179(17)
_cell_measurement_reflns_used 2579
_cell_measurement_temperature 100.0
_cell_measurement_theta_max 31.078
_cell_measurement_theta_min 2.514
_cell_volume 616.2(2)
_computing_cell_refinement 'SAINT V8.38A (?, 2016)'
_computing_data_collection 'CrystalClear-SM Expert 2.0 r7 (Rigaku, 2011)'
_computing_data_reduction 'SAINT V8.38A (?, 2016)'
_computing_molecular_graphics 'Olex2 (Dolomanov et al., 2009)'
_computing_publication_material 'Olex2 (Dolomanov et al., 2009)'
_computing_structure_refinement 'ShelXL (Sheldrick, 2015)'
_computing_structure_solution 'SHELXT 2018/2 (Sheldrick, 2018)'
_diffrn_ambient_temperature 100.0
_diffrn_detector CCD
_diffrn_detector_area_resol_mean 28.5714
_diffrn_detector_type 'Rigaku Saturn724+'
_diffrn_measured_fraction_theta_full 0.998
_diffrn_measured_fraction_theta_max 0.990
_diffrn_measurement_device 'AFC12 (Right): Kappa 3 circle'
_diffrn_measurement_device_type 'Rigaku Saturn724+ (2x2 bin mode)'
_diffrn_measurement_method 'profile data from \w-scans'
_diffrn_measurement_specimen_support 'Mitegen 50um'
_diffrn_radiation_collimation 0.3
_diffrn_radiation_monochromator Confocal
_diffrn_radiation_probe x-ray
_diffrn_radiation_type MoK\a
_diffrn_radiation_wavelength 0.71073
_diffrn_reflns_av_R_equivalents 0.0833
_diffrn_reflns_av_unetI/netI 0.0798
_diffrn_reflns_Laue_measured_fraction_full 0.998
_diffrn_reflns_Laue_measured_fraction_max 0.990
_diffrn_reflns_limit_h_max 12
_diffrn_reflns_limit_h_min -13
_diffrn_reflns_limit_k_max 13
_diffrn_reflns_limit_k_min -13
_diffrn_reflns_limit_l_max 13
_diffrn_reflns_limit_l_min -8
_diffrn_reflns_number 8579
_diffrn_reflns_point_group_measured_fraction_full 0.998
_diffrn_reflns_point_group_measured_fraction_max 0.990
_diffrn_reflns_theta_full 25.242
_diffrn_reflns_theta_max 31.139
_diffrn_reflns_theta_min 2.513
_diffrn_source 'Rotating Anode'
_diffrn_source_current 24.0
_diffrn_source_power 1.2
_diffrn_source_target Mo
_diffrn_source_type 'Rotating Anode'
_diffrn_source_voltage 50.0
_diffrn_standards_number 0
_exptl_absorpt_coefficient_mu 0.121
_exptl_absorpt_correction_T_max 0.7462
_exptl_absorpt_correction_T_min 0.4729
_exptl_absorpt_correction_type multi-scan
_exptl_absorpt_process_details
'SADABS-2016/2 (Bruker,2016/2) was used for absorption correction. wR2(int) was 0.0821 before and 0.0498 after correction. The Ratio of minimum to maximum transmission is 0.6337. The \l/2 correction factor is Not present.'
_exptl_crystal_colour colourless
_exptl_crystal_colour_primary colourless
_exptl_crystal_density_diffrn 1.457
_exptl_crystal_description block
_exptl_crystal_F_000 284
_exptl_crystal_size_max 0.408
_exptl_crystal_size_mid 0.315
_exptl_crystal_size_min 0.079
_refine_diff_density_max 0.302
_refine_diff_density_min -0.330
_refine_diff_density_rms 0.066
_refine_ls_extinction_method none
_refine_ls_goodness_of_fit_ref 0.912
_refine_ls_hydrogen_treatment mixed
_refine_ls_matrix_type full
_refine_ls_number_parameters 189
_refine_ls_number_reflns 3929
_refine_ls_number_restraints 3
_refine_ls_restrained_S_all 0.914
_refine_ls_R_factor_all 0.0759
_refine_ls_R_factor_gt 0.0486
_refine_ls_shift/su_max 0.000
_refine_ls_shift/su_mean 0.000
_refine_ls_structure_factor_coef Fsqd
_refine_ls_weighting_details 'w=1/[\s^2^(Fo^2^)+(0.0559P)^2^] where P=(Fo^2^+2Fc^2^)/3'
_refine_ls_weighting_scheme calc
_refine_ls_wR_factor_gt 0.1107
_refine_ls_wR_factor_ref 0.1203
_reflns_Friedel_coverage 0.000
_reflns_number_gt 2510
_reflns_number_total 3929
_reflns_threshold_expression 'I > 2\s(I)'
_cod_data_source_file c9sc02832c2.cif
_cod_data_source_block tma_6-18
_cod_database_code 1555269
_shelx_shelxl_version_number 2018/3
_shelx_space_group_comment
;
The symmetry employed for this shelxl refinement is uniquely defined
by the following loop, which should always be used as a source of
symmetry information in preference to the above space-group names.
They are only intended as comments.
;
_shelx_estimated_absorpt_t_max 0.990
_shelx_estimated_absorpt_t_min 0.952
_olex2_refinement_description
;
1. Fixed Uiso
 At 1.2 times of:
  All C(H) groups, All C(H,H) groups
 At 1.5 times of:
  All C(H,H,H) groups
2. Restrained distances
 O3-H3 = O1-H1 = O6-H6
 0.83 with sigma of 0.01
3.a Secondary CH2 refined with riding coordinates:
 C11(H11A,H11B), C12(H12A,H12B)
3.b Aromatic/amide H refined with riding coordinates:
 C2(H2), C4(H4), C6(H6A)
3.c Idealised Me refined as rotating group:
 C10(H10A,H10B,H10C)
;
_olex2_submission_special_instructions 'No special instructions were received'

loop_
_space_group_symop_operation_xyz
'x, y, z'
'-x, -y, -z'

loop_
_atom_site_label
_atom_site_type_symbol
_atom_site_fract_x
_atom_site_fract_y
_atom_site_fract_z
_atom_site_U_iso_or_equiv
_atom_site_adp_type
_atom_site_occupancy
_atom_site_site_symmetry_order
_atom_site_calc_flag
_atom_site_refinement_flags_posn
O1 O 0.24490(14) 0.24062(13) 0.71886(12) 0.0244(2) Uani 1 1 d D
H1 H 0.301(2) 0.262(2) 0.8234(12) 0.049(6) Uiso 1 1 d D
O2 O 0.54398(13) 0.34081(13) 0.76165(11) 0.0255(2) Uani 1 1 d .
O3 O 0.59758(14) 0.35982(13) 0.26695(12) 0.0261(2) Uani 1 1 d D
H3 H 0.655(3) 0.374(3) 0.214(2) 0.073(8) Uiso 1 1 d D
O4 O 0.33042(14) 0.27029(13) 0.01930(11) 0.0253(2) Uani 1 1 d .
O5 O -0.32876(14) 0.04364(13) 0.18307(11) 0.0247(2) Uani 1 1 d .
O6 O -0.29773(14) 0.06839(13) -0.03488(11) 0.0235(2) Uani 1 1 d D
H6 H -0.4167(15) 0.034(2) -0.080(2) 0.057(6) Uiso 1 1 d D
C1 C 0.36937(19) 0.28164(17) 0.66983(16) 0.0196(3) Uani 1 1 d .
C2 C 0.38515(18) 0.28727(16) 0.41815(15) 0.0189(3) Uani 1 1 d .
H2 H 0.521698 0.333085 0.484952 0.023 Uiso 1 1 calc R
C3 C 0.27292(18) 0.24904(16) 0.48894(15) 0.0182(3) Uani 1 1 d .
C4 C 0.07292(18) 0.18181(16) 0.39097(16) 0.0190(3) Uani 1 1 d .
H4 H -0.003870 0.154872 0.438988 0.023 Uiso 1 1 calc R
C5 C -0.01457(18) 0.15405(17) 0.22225(16) 0.0190(3) Uani 1 1 d .
C6 C 0.09619(18) 0.19124(16) 0.15145(15) 0.0190(3) Uani 1 1 d .
H6A H 0.035756 0.171220 0.036240 0.023 Uiso 1 1 calc R
C7 C 0.29670(18) 0.25817(16) 0.24927(15) 0.0185(3) Uani 1 1 d .
C8 C 0.40951(19) 0.29612(17) 0.16745(15) 0.0193(3) Uani 1 1 d .
C9 C -0.22916(19) 0.08376(17) 0.12112(16) 0.0199(3) Uani 1 1 d .
O7 O -0.22770(14) 0.41116(14) 0.10713(12) 0.0260(2) Uani 1 1 d .
H7 H -0.304(3) 0.385(2) 0.005(2) 0.041(5) Uiso 1 1 d .
C10 C 0.2554(2) 0.81948(19) 0.42380(19) 0.0317(4) Uani 1 1 d .
H10A H 0.329965 0.831078 0.372124 0.048 Uiso 1 1 calc GR
H10B H 0.340794 0.852270 0.543348 0.048 Uiso 1 1 calc GR
H10C H 0.208782 0.894445 0.400714 0.048 Uiso 1 1 calc GR
C11 C 0.0788(2) 0.63314(18) 0.35389(17) 0.0243(3) Uani 1 1 d .
H11A H 0.125633 0.557767 0.382306 0.029 Uiso 1 1 calc R
H11B H 0.000848 0.621716 0.403328 0.029 Uiso 1 1 calc R
C12 C -0.04883(19) 0.57898(18) 0.16944(17) 0.0248(3) Uani 1 1 d .
H12A H -0.081703 0.662935 0.140333 0.030 Uiso 1 1 calc R
H12B H 0.023182 0.575548 0.118634 0.030 Uiso 1 1 calc R

loop_
_atom_site_aniso_label
_atom_site_aniso_U_11
_atom_site_aniso_U_22
_atom_site_aniso_U_33
_atom_site_aniso_U_23
_atom_site_aniso_U_13
_atom_site_aniso_U_12
O1 0.0247(5) 0.0378(6) 0.0152(4) 0.0119(4) 0.0139(4) 0.0174(4)
O2 0.0201(4) 0.0344(6) 0.0160(4) 0.0081(4) 0.0095(4) 0.0118(4)
O3 0.0193(4) 0.0376(6) 0.0176(5) 0.0088(4) 0.0114(4) 0.0122(4)
O4 0.0254(5) 0.0379(6) 0.0157(4) 0.0109(4) 0.0133(4) 0.0176(4)
O5 0.0218(4) 0.0369(6) 0.0190(5) 0.0122(4) 0.0127(4) 0.0170(4)
O6 0.0203(4) 0.0368(6) 0.0152(4) 0.0094(4) 0.0100(4) 0.0167(4)
C1 0.0215(6) 0.0210(6) 0.0170(6) 0.0068(5) 0.0126(5) 0.0103(5)
C2 0.0189(6) 0.0207(6) 0.0159(6) 0.0066(5) 0.0097(5) 0.0100(5)
C3 0.0196(6) 0.0193(6) 0.0152(6) 0.0058(5) 0.0101(5) 0.0100(5)
C4 0.0200(6) 0.0224(6) 0.0166(6) 0.0068(5) 0.0115(5) 0.0117(5)
C5 0.0194(6) 0.0218(6) 0.0169(6) 0.0068(5) 0.0104(5) 0.0118(5)
C6 0.0213(6) 0.0215(6) 0.0146(5) 0.0070(5) 0.0103(5) 0.0118(5)
C7 0.0208(6) 0.0200(6) 0.0157(6) 0.0068(5) 0.0109(5) 0.0111(5)
C8 0.0202(6) 0.0217(6) 0.0161(6) 0.0061(5) 0.0106(5) 0.0111(5)
C9 0.0220(6) 0.0242(7) 0.0164(6) 0.0082(5) 0.0118(5) 0.0135(5)
O7 0.0207(5) 0.0344(6) 0.0168(5) 0.0078(4) 0.0105(4) 0.0113(4)
C10 0.0289(7) 0.0296(8) 0.0299(8) 0.0075(6) 0.0156(6) 0.0125(6)
C11 0.0248(6) 0.0278(7) 0.0210(6) 0.0094(6) 0.0128(5) 0.0148(6)
C12 0.0229(6) 0.0309(7) 0.0218(6) 0.0107(6) 0.0144(5) 0.0135(6)

loop_
_atom_type_symbol
_atom_type_description
_atom_type_scat_dispersion_real
_atom_type_scat_dispersion_imag
_atom_type_scat_source
C C 0.0033 0.0016 'International Tables Vol C Tables 4.2.6.8 and 6.1.1.4'
H H 0.0000 0.0000 'International Tables Vol C Tables 4.2.6.8 and 6.1.1.4'
O O 0.0106 0.0060 'International Tables Vol C Tables 4.2.6.8 and 6.1.1.4'

loop_
_geom_angle_atom_site_label_1
_geom_angle_atom_site_label_2
_geom_angle_atom_site_label_3
_geom_angle
O1 C1 C3 112.40(11)
O2 C1 O1 124.18(12)
O2 C1 C3 123.42(12)
C7 C2 C3 119.87(12)
C2 C3 C1 119.39(11)
C4 C3 C1 120.59(12)
C4 C3 C2 120.02(12)
C3 C4 C5 119.89(12)
C4 C5 C9 118.45(12)
C6 C5 C4 120.26(12)
C6 C5 C9 121.29(12)
C5 C6 C7 120.00(12)
C2 C7 C6 119.97(12)
C2 C7 C8 122.04(12)
C6 C7 C8 117.99(11)
O3 C8 C7 114.77(11)
O4 C8 O3 123.78(12)
O4 C8 C7 121.46(12)
O5 C9 O6 124.47(12)
O5 C9 C5 121.03(12)
O6 C9 C5 114.50(11)
C12 C11 C10 109.95(13)
O7 C12 C11 109.47(12)

loop_
_geom_bond_atom_site_label_1
_geom_bond_atom_site_label_2
_geom_bond_distance
O1 C1 1.3214(16)
O2 C1 1.2194(16)
O3 C8 1.3141(16)
O4 C8 1.2212(15)
O5 C9 1.2274(15)
O6 C9 1.3115(16)
C1 C3 1.4897(18)
C2 C3 1.3940(18)
C2 C7 1.3930(17)
C3 C4 1.3913(18)
C4 C5 1.3937(18)
C5 C6 1.3836(18)
C5 C9 1.4945(18)
C6 C7 1.3956(18)
C7 C8 1.4876(18)
O7 C12 1.4451(17)
C10 C11 1.530(2)
C11 C12 1.5041(19)

loop_
_geom_hbond_atom_site_label_D
_geom_hbond_atom_site_label_H
_geom_hbond_atom_site_label_A
_geom_hbond_distance_DH
_geom_hbond_distance_HA
_geom_hbond_distance_DA
_geom_hbond_angle_DHA
_geom_hbond_site_symmetry_A
_geom_hbond_publ_flag
O1 H1 O4 0.858(9) 1.773(11) 2.5951(14) 159.8(18) 1_556 yes
O3 H3 O7 0.857(10) 1.729(10) 2.5847(14) 178(2) 1_655 yes
O6 H6 O5 0.841(9) 1.786(9) 2.6266(15) 178(2) 2_455 yes
O7 H7 O2 0.85(2) 2.01(2) 2.8493(15) 173.0(17) 1_454 yes
